data_7215579
loop_
_publ_author_name
'Samai, Suman'
'Biradha, Kumar'

_publ_section_title
;
 Halogen&#x22EF;halogen interactions in assembling \b-sheets into 2D
 layers in the bis-(4-halo-phenylamido)alkanes and their co-crystals via
 inter-halogen interactions
;
_journal_coden_ASTM CRECF4
_journal_issue 3
_journal_name_full CrystEngComm
_journal_page_first 482
_journal_page_last 492
_journal_paper_doi 10.1039/b813263a
_journal_volume 11
_journal_year 2009
_chemical_formula_sum 'C18 H18 Br I N2 O2'
_chemical_formula_weight 501.15
_space_group_IT_number 14
_symmetry_cell_setting monoclinic
_symmetry_space_group_name_Hall '-P 2ybc'
_symmetry_space_group_name_H-M 'P 1 21/c 1'
_atom_sites_solution_hydrogens geom
_atom_sites_solution_primary direct
_atom_sites_solution_secondary difmap
_audit_creation_method SHELXL-97
_cell_angle_alpha 90.00
_cell_angle_beta 93.5350(10)
_cell_angle_gamma 90.00
_cell_formula_units_Z 2
_cell_length_a 18.9243(9)
_cell_length_b 4.8077(2)
_cell_length_c 10.1235(5)
_cell_measurement_reflns_used 1981
_cell_measurement_temperature 293(2)
_cell_measurement_theta_max 27.00
_cell_measurement_theta_min 2.16
_cell_volume 919.31(7)
_computing_structure_refinement 'SHELXL-97 (Sheldrick, 1997)'
_computing_structure_solution 'SHELXS-97 (Sheldrick, 1990)'
_diffrn_ambient_temperature 293(2)
_diffrn_measured_fraction_theta_full 0.986
_diffrn_measured_fraction_theta_max 0.986
_diffrn_measurement_device_type 'CCD APEX 2 BRUKER'
_diffrn_measurement_method hemisphere
_diffrn_radiation_monochromator graphite
_diffrn_radiation_source 'fine-focus sealed tube'
_diffrn_radiation_type MoK\a
_diffrn_radiation_wavelength 0.71073
_diffrn_reflns_av_R_equivalents 0.0283
_diffrn_reflns_av_sigmaI/netI 0.0201
_diffrn_reflns_limit_h_max 21
_diffrn_reflns_limit_h_min -24
_diffrn_reflns_limit_k_max 6
_diffrn_reflns_limit_k_min -6
_diffrn_reflns_limit_l_max 12
_diffrn_reflns_limit_l_min -12
_diffrn_reflns_number 11569
_diffrn_reflns_theta_full 27.00
_diffrn_reflns_theta_max 27.00
_diffrn_reflns_theta_min 2.16
_exptl_absorpt_coefficient_mu 3.927
_exptl_absorpt_correction_T_max 0.676
_exptl_absorpt_correction_T_min 0.546
_exptl_absorpt_correction_type multi-scan
_exptl_absorpt_process_details SADABS
_exptl_crystal_colour Colorless
_exptl_crystal_density_diffrn 1.810
_exptl_crystal_density_meas ?
_exptl_crystal_density_method 'not measured'
_exptl_crystal_description Needle
_exptl_crystal_F_000 488
_exptl_crystal_size_max 0.17
_exptl_crystal_size_mid 0.13
_exptl_crystal_size_min 0.10
_refine_diff_density_max 0.461
_refine_diff_density_min -0.698
_refine_diff_density_rms 0.118
_refine_ls_extinction_method none
_refine_ls_goodness_of_fit_ref 1.090
_refine_ls_hydrogen_treatment constr
_refine_ls_matrix_type full
_refine_ls_number_parameters 118
_refine_ls_number_reflns 1981
_refine_ls_number_restraints 2
_refine_ls_restrained_S_all 1.107
_refine_ls_R_factor_all 0.0344
_refine_ls_R_factor_gt 0.0307
_refine_ls_shift/su_max 0.005
_refine_ls_shift/su_mean 0.001
_refine_ls_structure_factor_coef Fsqd
_refine_ls_weighting_details 'calc w=1/[\s^2^(Fo^2^)+(0.0619P)^2^+0.1670P] where P=(Fo^2^+2Fc^2^)/3'
_refine_ls_weighting_scheme calc
_refine_ls_wR_factor_gt 0.0894
_refine_ls_wR_factor_ref 0.0922
_reflns_number_gt 1757
_reflns_number_total 1981
_reflns_threshold_expression >2sigma(I)
_cod_duplicate_entry 7200351
_cod_data_source_file b813263a.txt
_cod_data_source_block 3IBr
_cod_depositor_comments
;
The following automatic conversions were performed:

'_symmetry_cell_setting' value 'Monoclinic' changed to 'monoclinic'
according to
/usr/data/users/saulius/automatic-downloads/retrospective/RSC/lib/dictionaries/cif_core.dic
dictionary named 'cif_core.dic' version 2.4.2 from 2011-04-26.

Automatic conversion script
Id: cif_fix_values 2281 2013-09-26 08:29:07Z andrius 

The following automatic conversions were performed:

'_exptl_crystal_density_meas' value 'not measured' was changed to '?'
- the value is perceived as not measured.

Automatic conversion script
Id: cif_fix_values 3008 2015-01-20 13:52:24Z robertas 

 Updated bibliographic information.

 Antanas Vaitkus,
 2019-09-18

 Marked entry as a duplicate of entry 7200351.

 Antanas Vaitkus,
 2019-09-18
;
_cod_original_sg_symbol_H-M P2(1)/c
_cod_database_code 7215579

loop_
_symmetry_equiv_pos_as_xyz
'x, y, z'
'-x, y+1/2, -z+1/2'
'-x, -y, -z'
'x, -y-1/2, z-1/2'

loop_
_atom_site_label
_atom_site_type_symbol
_atom_site_fract_x
_atom_site_fract_y
_atom_site_fract_z
_atom_site_U_iso_or_equiv
_atom_site_adp_type
_atom_site_occupancy
_atom_site_symmetry_multiplicity
_atom_site_calc_flag
_atom_site_refinement_flags
I1 I 0.06626(11) 0.3092(6) 0.3336(3) 0.0535(2) Uani 0.50 1 d PD
Br1 Br 0.0704(2) 0.3288(12) 0.3552(5) 0.0665(8) Uani 0.50 1 d PD
C11 C 0.27034(13) 0.5862(5) 0.6265(2) 0.0411(5) Uani 1 1 d .
C12 C 0.20613(17) 0.7191(6) 0.6361(3) 0.0542(7) Uani 1 1 d .
H12 H 0.2017 0.8583 0.6989 0.065 Uiso 1 1 calc R
C13 C 0.14802(16) 0.6463(6) 0.5525(3) 0.0567(7) Uani 1 1 d .
H13 H 0.1052 0.7383 0.5593 0.068 Uiso 1 1 calc R
C14 C 0.15340(10) 0.4378(5) 0.4593(2) 0.0470(5) Uani 1 1 d D
C15 C 0.21846(16) 0.3085(6) 0.4492(3) 0.0542(7) Uani 1 1 d .
H15 H 0.2230 0.1696 0.3864 0.065 Uiso 1 1 calc R
C16 C 0.27660(14) 0.3831(6) 0.5311(3) 0.0510(6) Uani 1 1 d .
H16 H 0.3200 0.2965 0.5221 0.061 Uiso 1 1 calc R
N21 N 0.32837(13) 0.6656(4) 0.7131(3) 0.0481(5) Uani 1 1 d .
H21 H 0.3351 0.8407 0.7261 0.058 Uiso 1 1 calc R
O21 O 0.37313(13) 0.2392(4) 0.7576(2) 0.0604(6) Uani 1 1 d .
C21 C 0.37387(13) 0.4888(5) 0.7769(2) 0.0419(5) Uani 1 1 d .
C22 C 0.42571(18) 0.6246(6) 0.8761(3) 0.0591(8) Uani 1 1 d .
H22A H 0.4539 0.7568 0.8297 0.071 Uiso 1 1 calc .
H22B H 0.3992 0.7286 0.9386 0.071 Uiso 1 1 calc .
C23 C 0.47434(15) 0.4314(5) 0.9515(3) 0.0518(6) Uani 1 1 d .
H23A H 0.5007 0.3264 0.8891 0.062 Uiso 1 1 calc .
H23B H 0.4462 0.3001 0.9986 0.062 Uiso 1 1 calc .

loop_
_atom_site_aniso_label
_atom_site_aniso_U_11
_atom_site_aniso_U_22
_atom_site_aniso_U_33
_atom_site_aniso_U_23
_atom_site_aniso_U_13
_atom_site_aniso_U_12
I1 0.0372(4) 0.0702(5) 0.0499(8) -0.0076(5) -0.0229(3) -0.0077(3)
Br1 0.0446(6) 0.0932(12) 0.0579(16) -0.0115(8) -0.0289(6) -0.0105(5)
C11 0.0404(12) 0.0382(10) 0.0433(12) 0.0022(9) -0.0091(10) -0.0032(9)
C12 0.0494(16) 0.0552(14) 0.0560(17) -0.0132(12) -0.0121(13) 0.0082(12)
C13 0.0399(14) 0.0663(16) 0.0624(18) -0.0073(13) -0.0095(13) 0.0071(12)
C14 0.0381(12) 0.0559(13) 0.0458(13) 0.0052(11) -0.0085(10) -0.0054(10)
C15 0.0461(16) 0.0649(17) 0.0498(16) -0.0138(12) -0.0107(13) 0.0011(11)
C16 0.0384(13) 0.0613(14) 0.0521(15) -0.0115(12) -0.0076(11) 0.0041(11)
N21 0.0506(13) 0.0350(9) 0.0561(13) -0.0041(8) -0.0177(11) -0.0016(8)
O21 0.0698(14) 0.0362(8) 0.0709(14) -0.0019(9) -0.0308(11) -0.0037(9)
C21 0.0432(12) 0.0357(10) 0.0454(12) 0.0006(9) -0.0094(10) -0.0034(9)
C22 0.0653(19) 0.0406(11) 0.0673(18) -0.0033(12) -0.0301(15) -0.0050(12)
C23 0.0500(15) 0.0455(12) 0.0570(15) -0.0019(11) -0.0197(12) -0.0049(10)

loop_
_atom_type_symbol
_atom_type_description
_atom_type_scat_dispersion_real
_atom_type_scat_dispersion_imag
_atom_type_scat_source
C C 0.0033 0.0016 'International Tables Vol C Tables 4.2.6.8 and 6.1.1.4'
H H 0.0000 0.0000 'International Tables Vol C Tables 4.2.6.8 and 6.1.1.4'
N N 0.0061 0.0033 'International Tables Vol C Tables 4.2.6.8 and 6.1.1.4'
O O 0.0106 0.0060 'International Tables Vol C Tables 4.2.6.8 and 6.1.1.4'
I I -0.4742 1.8119 'International Tables Vol C Tables 4.2.6.8 and 6.1.1.4'
Br Br -0.2901 2.4595 'International Tables Vol C Tables 4.2.6.8 and 6.1.1.4'

loop_
_geom_angle_atom_site_label_1
_geom_angle_atom_site_label_2
_geom_angle_atom_site_label_3
_geom_angle
_geom_angle_site_symmetry_3
C12 C11 C16 119.3(2) .
C12 C11 N21 118.9(2) .
C16 C11 N21 121.8(2) .
C11 C12 C13 120.5(3) .
C14 C13 C12 120.6(3) .
C13 C14 C15 118.5(2) .
C13 C14 Br1 118.8(3) .
C15 C14 Br1 122.6(3) .
C13 C14 I1 122.3(2) .
C15 C14 I1 119.2(2) .
Br1 C14 I1 4.0(3) .
C16 C15 C14 121.0(2) .
C15 C16 C11 120.1(2) .
C21 N21 C11 125.2(2) .
O21 C21 N21 123.1(2) .
O21 C21 C22 122.3(2) .
N21 C21 C22 114.6(2) .
C23 C22 C21 115.4(2) .
C22 C23 C23 114.8(3) 3_667

loop_
_geom_bond_atom_site_label_1
_geom_bond_atom_site_label_2
_geom_bond_distance
_geom_bond_site_symmetry_2
I1 C14 2.1125(19) .
Br1 C14 1.910(2) .
C11 C12 1.382(4) .
C11 C16 1.383(4) .
C11 N21 1.415(3) .
C12 C13 1.390(4) .
C13 C14 1.385(4) .
C14 C15 1.389(4) .
C15 C16 1.384(4) .
N21 C21 1.346(3) .
O21 C21 1.216(3) .
C21 C22 1.509(4) .
C22 C23 1.485(4) .
C23 C23 1.492(5) 3_667
